data_7008636
loop_
_publ_author_name
'Kim, Yoojin'
'Park, Yunju'
'Jung, Duk-Young'

_publ_section_title
;
 Two-dimensional carboxylate bridged network of
 europium(III)-transition metal(II) glutarate compounds.
;
_journal_issue 15
_journal_name_full 'Dalton transactions (Cambridge, England : 2003)'
_journal_page_first 2603
_journal_page_last 2608
_journal_paper_doi 10.1039/b505384f
_journal_year 2005
_chemical_formula_moiety C20H36Eu2MnO22
_chemical_formula_sum 'C20 H36 Eu2 Mn O22'
_chemical_formula_weight 987.35
_chemical_name_common ((Eu2Mn(4H2O))(O2C(CH2)3CO2)4)(2H2O)
_chemical_name_systematic
;
?
;
_space_group_IT_number 2
_symmetry_space_group_name_Hall '-P 1'
_symmetry_space_group_name_H-M 'P -1'
_atom_sites_solution_hydrogens geom
_atom_sites_solution_primary direct
_atom_sites_solution_secondary difmap
_audit_creation_method SHELXL-97
_cell_angle_alpha 105.960(11)
_cell_angle_beta 98.053(17)
_cell_angle_gamma 109.828(15)
_cell_formula_units_Z 1
_cell_length_a 8.839(2)
_cell_length_b 9.0555(14)
_cell_length_c 10.5957(16)
_cell_measurement_temperature 296(2)
_cell_volume 741.1(3)
_computing_cell_refinement 'Siemens XSCANS'
_computing_data_collection 'Siemens XSCANS'
_computing_data_reduction 'Siemens SHELXTL'
_computing_molecular_graphics 'Siemens SHELXTL'
_computing_publication_material 'Siemens SHELXTL'
_computing_structure_refinement 'SHELXL-97 (Sheldrick, 1997)'
_computing_structure_solution 'SHELXS-97 (Sheldrick, 1990)'
_diffrn_ambient_temperature 296(2)
_diffrn_measured_fraction_theta_full 0.950
_diffrn_measured_fraction_theta_max 0.950
_diffrn_radiation_monochromator graphite
_diffrn_radiation_source 'fine-focus sealed tube'
_diffrn_radiation_type MoK\a
_diffrn_radiation_wavelength 0.71073
_diffrn_reflns_av_R_equivalents 0.0335
_diffrn_reflns_av_sigmaI/netI 0.0463
_diffrn_reflns_limit_h_max 10
_diffrn_reflns_limit_h_min 0
_diffrn_reflns_limit_k_max 9
_diffrn_reflns_limit_k_min -10
_diffrn_reflns_limit_l_max 12
_diffrn_reflns_limit_l_min -12
_diffrn_reflns_number 2666
_diffrn_reflns_theta_full 25.00
_diffrn_reflns_theta_max 25.00
_diffrn_reflns_theta_min 2.07
_exptl_absorpt_coefficient_mu 4.693
_exptl_absorpt_correction_type empirical
_exptl_crystal_colour PINK
_exptl_crystal_density_diffrn 2.185
_exptl_crystal_density_method 'not measured'
_exptl_crystal_description BLOCK
_exptl_crystal_F_000 471
_exptl_crystal_size_max 0.22
_exptl_crystal_size_mid 0.2
_exptl_crystal_size_min 0.14
_refine_diff_density_max 1.208
_refine_diff_density_min -1.456
_refine_diff_density_rms 0.204
_refine_ls_extinction_method none
_refine_ls_goodness_of_fit_ref 1.109
_refine_ls_hydrogen_treatment mixed
_refine_ls_matrix_type full
_refine_ls_number_parameters 204
_refine_ls_number_reflns 2487
_refine_ls_number_restraints 0
_refine_ls_restrained_S_all 1.109
_refine_ls_R_factor_all 0.0525
_refine_ls_R_factor_gt 0.0434
_refine_ls_shift/su_max 0.001
_refine_ls_shift/su_mean 0.000
_refine_ls_structure_factor_coef Fsqd
_refine_ls_weighting_details 'calc w=1/[\s^2^(Fo^2^)+(0.0616P)^2^+4.2493P] where P=(Fo^2^+2Fc^2^)/3'
_refine_ls_weighting_scheme calc
_refine_ls_wR_factor_gt 0.1070
_refine_ls_wR_factor_ref 0.1155
_reflns_number_gt 2197
_reflns_number_total 2487
_reflns_threshold_expression >2sigma(I)
_cod_data_source_file b505384f.txt
_cod_data_source_block {[Eu2Mn(4H2O)][O2C(CH2)3CO2]4}(2H2O)
_cod_original_cell_volume 741.1(2)
_cod_database_code 7008636

loop_
_symmetry_equiv_pos_as_xyz
'x, y, z'
'-x, -y, -z'

loop_
_atom_site_label
_atom_site_type_symbol
_atom_site_fract_x
_atom_site_fract_y
_atom_site_fract_z
_atom_site_U_iso_or_equiv
_atom_site_adp_type
_atom_site_occupancy
_atom_site_symmetry_multiplicity
_atom_site_calc_flag
_atom_site_refinement_flags
_atom_site_disorder_assembly
_atom_site_disorder_group
Eu1 Eu 0.23519(5) 0.61237(5) 0.12624(4) 0.02454(17) Uani 1 1 d . . .
Mn1 Mn 0.5000 1.0000 0.5000 0.0329(4) Uani 1 2 d S . .
O1 O 0.2412(11) 0.9690(13) 0.4410(10) 0.089(4) Uani 1 1 d . . .
O2 O 0.3734(12) 0.4193(11) 0.1307(9) 0.063(2) Uani 1 1 d . . .
O3 O 0.2435(7) 0.8466(7) 0.0374(6) 0.0337(14) Uani 1 1 d . . .
O4 O 0.4704(7) 0.8763(7) 0.2840(6) 0.0328(13) Uani 1 1 d . . .
O5 O 0.5225(7) 0.7417(7) 0.1024(6) 0.0353(14) Uani 1 1 d . . .
O6 O 0.0146(9) 0.6238(8) -0.0544(7) 0.0502(19) Uani 1 1 d . . .
O7 O 0.0518(8) 0.7187(9) 0.2354(7) 0.0441(16) Uani 1 1 d . . .
O8 O 0.2322(10) 0.4662(9) -0.1027(7) 0.0525(19) Uani 1 1 d . . .
O9 O 0.4206(9) 0.7570(8) 0.5311(6) 0.0470(17) Uani 1 1 d . . .
O10 O 0.2512(9) 0.5684(9) 0.3364(7) 0.0471(17) Uani 1 1 d . . .
C1 C 0.1045(10) 0.7706(10) -0.0467(8) 0.0263(17) Uani 1 1 d . A .
C2 C 0.0363(10) 0.8422(11) -0.1411(9) 0.0295(18) Uani 1 1 d . . .
H2A H -0.0563 0.8642 -0.1135 0.035 Uiso 1 1 calc R A .
H2B H -0.0068 0.7591 -0.2319 0.035 Uiso 1 1 calc R . .
C3 C 0.1627(11) 1.0040(11) -0.1466(10) 0.0319(18) Uani 1 1 d . A .
H3A H 0.1039 1.0557 -0.1922 0.038 Uiso 1 1 calc R . .
H3B H 0.2197 1.0813 -0.0547 0.038 Uiso 1 1 calc R . .
C5 C 0.5609(10) 0.8716(10) 0.2007(8) 0.0263(17) Uani 1 1 d . . .
C4 C 0.2898(11) 0.9732(11) -0.2203(9) 0.037(2) Uani 1 1 d . . .
H4A H 0.3276 0.8973 -0.1894 0.044 Uiso 1 1 calc R A .
H4B H 0.2358 0.9182 -0.3167 0.044 Uiso 1 1 calc R . .
C6A C 0.083(2) 0.817(2) 0.3777(19) 0.023(5) Uiso 0.399(17) 1 d P A 1
C7A C -0.073(3) 0.772(3) 0.430(2) 0.027(5) Uiso 0.399(17) 1 d P . 1
C8A C 0.116(3) 0.395(3) 0.546(2) 0.029(5) Uiso 0.399(17) 1 d P . 1
C6B C -0.1106(18) 0.6353(18) 0.2142(14) 0.028(3) Uiso 0.601(17) 1 d P . 2
C7B C -0.177(2) 0.672(2) 0.3368(17) 0.042(4) Uiso 0.601(17) 1 d P . 2
C8B C 0.210(2) 0.487(2) 0.6191(18) 0.046(4) Uiso 0.601(17) 1 d P . 2
C9 C 0.2968(14) 0.4690(14) 0.5144(10) 0.045(2) Uani 1 1 d . . .
C10 C 0.3275(12) 0.6120(11) 0.4571(9) 0.036(2) Uani 1 1 d . A .
OW O 0.3496(9) 0.1716(8) 0.2357(7) 0.0467(17) Uani 1 1 d . . .

loop_
_atom_site_aniso_label
_atom_site_aniso_U_11
_atom_site_aniso_U_22
_atom_site_aniso_U_33
_atom_site_aniso_U_23
_atom_site_aniso_U_13
_atom_site_aniso_U_12
Eu1 0.0214(2) 0.0192(2) 0.0268(2) 0.00878(16) 0.00192(15) 0.00179(16)
Mn1 0.0449(11) 0.0304(10) 0.0201(8) 0.0053(7) 0.0032(8) 0.0157(9)
O1 0.045(5) 0.106(8) 0.070(6) -0.040(5) -0.017(4) 0.044(5)
O2 0.094(7) 0.066(5) 0.085(6) 0.055(5) 0.059(5) 0.059(5)
O3 0.023(3) 0.026(3) 0.041(3) 0.015(3) -0.007(3) 0.000(2)
O4 0.028(3) 0.030(3) 0.028(3) 0.004(2) 0.008(2) 0.001(3)
O5 0.026(3) 0.030(3) 0.040(3) 0.007(3) 0.013(3) 0.002(3)
O6 0.041(4) 0.032(4) 0.052(4) 0.025(3) -0.018(3) -0.013(3)
O7 0.032(3) 0.057(4) 0.056(4) 0.028(4) 0.022(3) 0.022(3)
O8 0.060(5) 0.038(4) 0.034(4) 0.008(3) 0.000(3) -0.002(3)
O9 0.062(5) 0.034(4) 0.033(3) 0.007(3) -0.008(3) 0.015(3)
O10 0.058(5) 0.044(4) 0.033(3) 0.014(3) 0.003(3) 0.015(3)
C1 0.024(4) 0.024(4) 0.029(4) 0.011(3) 0.010(3) 0.005(3)
C2 0.016(4) 0.031(4) 0.042(5) 0.019(4) 0.006(3) 0.004(3)
C3 0.027(4) 0.025(4) 0.049(5) 0.017(4) 0.014(4) 0.011(4)
C5 0.024(4) 0.025(4) 0.029(4) 0.009(3) 0.006(3) 0.008(3)
C4 0.034(5) 0.025(4) 0.040(5) 0.008(4) 0.012(4) 0.000(4)
C9 0.050(6) 0.051(6) 0.040(5) 0.021(5) 0.009(4) 0.024(5)
C10 0.042(5) 0.033(5) 0.029(4) 0.007(4) 0.004(4) 0.015(4)
OW 0.045(4) 0.036(4) 0.052(4) 0.015(3) -0.007(3) 0.014(3)

loop_
_atom_type_symbol
_atom_type_description
_atom_type_scat_dispersion_real
_atom_type_scat_dispersion_imag
_atom_type_scat_source
C C 0.0033 0.0016 'International Tables Vol C Tables 4.2.6.8 and 6.1.1.4'
H H 0.0000 0.0000 'International Tables Vol C Tables 4.2.6.8 and 6.1.1.4'
O O 0.0106 0.0060 'International Tables Vol C Tables 4.2.6.8 and 6.1.1.4'
Mn Mn 0.3368 0.7283 'International Tables Vol C Tables 4.2.6.8 and 6.1.1.4'
Eu Eu -0.1578 3.6682 'International Tables Vol C Tables 4.2.6.8 and 6.1.1.4'

loop_
_geom_angle_atom_site_label_1
_geom_angle_atom_site_label_2
_geom_angle_atom_site_label_3
_geom_angle
_geom_angle_site_symmetry_1
_geom_angle_site_symmetry_3
_geom_angle_publ_flag
O6 Eu1 O10 84.0(2) 2_565 . ?
O6 Eu1 O8 77.0(3) 2_565 . ?
O10 Eu1 O8 137.7(3) . . ?
O6 Eu1 O7 77.2(3) 2_565 . ?
O10 Eu1 O7 72.5(2) . . ?
O8 Eu1 O7 136.5(3) . . ?
O6 Eu1 O2 86.1(3) 2_565 . ?
O10 Eu1 O2 70.7(3) . . ?
O8 Eu1 O2 70.6(3) . . ?
O7 Eu1 O2 140.9(2) . . ?
O6 Eu1 O5 147.5(3) 2_565 . ?
O10 Eu1 O5 109.0(2) . . ?
O8 Eu1 O5 73.6(2) . . ?
O7 Eu1 O5 134.7(2) . . ?
O2 Eu1 O5 71.4(3) . . ?
O6 Eu1 O4 158.6(2) 2_565 . ?
O10 Eu1 O4 77.6(2) . . ?
O8 Eu1 O4 124.2(2) . . ?
O7 Eu1 O4 86.8(2) . . ?
O2 Eu1 O4 97.9(3) . . ?
O5 Eu1 O4 51.63(19) . . ?
O6 Eu1 O3 117.6(2) 2_565 . ?
O10 Eu1 O3 137.8(2) . . ?
O8 Eu1 O3 84.2(2) . . ?
O7 Eu1 O3 77.5(2) . . ?
O2 Eu1 O3 140.8(2) . . ?
O5 Eu1 O3 73.0(2) . . ?
O4 Eu1 O3 71.68(19) . . ?
O6 Eu1 O6 67.6(2) 2_565 . ?
O10 Eu1 O6 137.2(3) . . ?
O8 Eu1 O6 67.5(3) . . ?
O7 Eu1 O6 70.4(3) . . ?
O2 Eu1 O6 134.3(3) . . ?
O5 Eu1 O6 112.1(2) . . ?
O4 Eu1 O6 120.3(2) . . ?
O3 Eu1 O6 50.21(19) . . ?
O6 Eu1 C5 172.4(3) 2_565 . ?
O10 Eu1 C5 96.4(2) . . ?
O8 Eu1 C5 97.9(2) . . ?
O7 Eu1 C5 110.2(2) . . ?
O2 Eu1 C5 86.9(3) . . ?
O5 Eu1 C5 25.6(2) . . ?
O4 Eu1 C5 26.4(2) . . ?
O3 Eu1 C5 66.9(2) . . ?
O6 Eu1 C5 115.9(2) . . ?
O6 Eu1 C1 92.9(2) 2_565 . ?
O10 Eu1 C1 145.1(2) . . ?
O8 Eu1 C1 74.0(2) . . ?
O7 Eu1 C1 72.9(2) . . ?
O2 Eu1 C1 143.9(2) . . ?
O5 Eu1 C1 92.1(2) . . ?
O4 Eu1 C1 95.9(2) . . ?
O3 Eu1 C1 24.8(2) . . ?
O6 Eu1 C1 25.4(2) . . ?
C5 Eu1 C1 91.0(2) . . ?
O6 Eu1 Eu1 35.74(16) 2_565 2_565 ?
O10 Eu1 Eu1 113.80(19) . 2_565 ?
O8 Eu1 Eu1 68.3(2) . 2_565 ?
O7 Eu1 Eu1 70.27(18) . 2_565 ?
O2 Eu1 Eu1 113.7(2) . 2_565 ?
O5 Eu1 Eu1 136.03(15) . 2_565 ?
O4 Eu1 Eu1 148.30(15) . 2_565 ?
O3 Eu1 Eu1 81.94(13) . 2_565 ?
O6 Eu1 Eu1 31.88(14) . 2_565 ?
C5 Eu1 Eu1 147.36(16) . 2_565 ?
C1 Eu1 Eu1 57.21(15) . 2_565 ?
O1 Mn1 O1 180.000(1) 2_676 . ?
O1 Mn1 O4 86.1(3) 2_676 2_676 ?
O1 Mn1 O4 93.9(3) . 2_676 ?
O1 Mn1 O4 93.9(3) 2_676 . ?
O1 Mn1 O4 86.1(3) . . ?
O4 Mn1 O4 180.000(1) 2_676 . ?
O1 Mn1 O9 90.8(4) 2_676 2_676 ?
O1 Mn1 O9 89.2(4) . 2_676 ?
O4 Mn1 O9 90.8(2) 2_676 2_676 ?
O4 Mn1 O9 89.2(2) . 2_676 ?
O1 Mn1 O9 89.2(4) 2_676 . ?
O1 Mn1 O9 90.8(4) . . ?
O4 Mn1 O9 89.2(2) 2_676 . ?
O4 Mn1 O9 90.8(2) . . ?
O9 Mn1 O9 180.000(1) 2_676 . ?
C6A O1 Mn1 132.1(10) . . ?
C1 O3 Eu1 96.9(5) . . ?
C5 O4 Mn1 138.5(5) . . ?
C5 O4 Eu1 92.4(5) . . ?
Mn1 O4 Eu1 127.0(3) . . ?
C5 O5 Eu1 94.0(5) . . ?
C1 O6 Eu1 153.4(6) . 2_565 ?
C1 O6 Eu1 93.8(5) . . ?
Eu1 O6 Eu1 112.4(2) 2_565 . ?
C6B O7 C6A 96.6(10) . . ?
C6B O7 Eu1 125.7(7) . . ?
C6A O7 Eu1 128.1(8) . . ?
C6B O8 Eu1 133.4(8) 2_565 . ?
C10 O9 Mn1 133.7(6) . . ?
C10 O10 Eu1 149.2(7) . . ?
O3 C1 O6 119.1(8) . . ?
O3 C1 C2 123.7(7) . . ?
O6 C1 C2 117.2(7) . . ?
O3 C1 Eu1 58.3(4) . . ?
O6 C1 Eu1 60.8(4) . . ?
C2 C1 Eu1 176.8(6) . . ?
C1 C2 C3 114.6(7) . . ?
C4 C3 C2 112.3(7) . . ?
O5 C5 O4 120.0(7) . . ?
O5 C5 C4 120.8(7) . 2_675 ?
O4 C5 C4 119.1(7) . 2_675 ?
O5 C5 Eu1 60.4(4) . . ?
O4 C5 Eu1 61.1(4) . . ?
C4 C5 Eu1 165.7(6) 2_675 . ?
C5 C4 C3 114.6(7) 2_675 . ?
O7 C6A O1 117.8(13) . . ?
O7 C6A C7A 112.6(15) . . ?
O1 C6A C7A 127.8(15) . . ?
C6A C7A C8A 111.7(16) . 2_566 ?
C7A C8A C9 115.1(15) 2_566 . ?
O7 C6B O8 133.0(12) . 2_565 ?
O7 C6B C7B 115.1(12) . . ?
O8 C6B C7B 111.7(12) 2_565 . ?
C6B C7B C8B 104.9(13) . 2_566 ?
C9 C8B C7B 106.9(13) . 2_566 ?
C8B C9 C10 111.8(10) . . ?
C8B C9 C8A 37.0(10) . . ?
C10 C9 C8A 116.5(11) . . ?
O9 C10 O10 125.6(9) . . ?
O9 C10 C9 119.8(8) . . ?
O10 C10 C9 114.6(8) . . ?

loop_
_geom_bond_atom_site_label_1
_geom_bond_atom_site_label_2
_geom_bond_distance
_geom_bond_site_symmetry_2
_geom_bond_publ_flag
Eu1 O6 2.336(6) 2_565 ?
Eu1 O10 2.361(6) . ?
Eu1 O8 2.414(7) . ?
Eu1 O7 2.421(6) . ?
Eu1 O2 2.456(7) . ?
Eu1 O5 2.492(6) . ?
Eu1 O4 2.507(6) . ?
Eu1 O3 2.530(6) . ?
Eu1 O6 2.584(6) . ?
Eu1 C5 2.860(8) . ?
Eu1 C1 2.953(8) . ?
Eu1 Eu1 4.0907(15) 2_565 ?
Mn1 O1 2.184(8) 2_676 ?
Mn1 O1 2.184(8) . ?
Mn1 O4 2.187(6) 2_676 ?
Mn1 O4 2.187(6) . ?
Mn1 O9 2.205(7) 2_676 ?
Mn1 O9 2.205(7) . ?
O1 C6A 1.49(2) . ?
O3 C1 1.249(10) . ?
O4 C5 1.273(10) . ?
O5 C5 1.241(10) . ?
O6 C1 1.269(10) . ?
O6 Eu1 2.336(6) 2_565 ?
O7 C6B 1.328(16) . ?
O7 C6A 1.46(2) . ?
O8 C6B 1.331(16) 2_565 ?
O9 C10 1.239(11) . ?
O10 C10 1.243(11) . ?
C1 C2 1.496(11) . ?
C2 C3 1.534(11) . ?
C3 C4 1.513(12) . ?
C5 C4 1.505(12) 2_675 ?
C4 C5 1.505(11) 2_675 ?
C6A C7A 1.53(3) . ?
C7A C8A 1.54(3) 2_566 ?
C8A C7A 1.54(3) 2_566 ?
C8A C9 1.63(2) . ?
C6B O8 1.331(16) 2_565 ?
C6B C7B 1.50(2) . ?
C7B C8B 1.58(2) 2_566 ?
C8B C9 1.44(2) . ?
C8B C7B 1.58(2) 2_566 ?
C9 C10 1.537(14) . ?
